data_7041597
loop_
_publ_author_name
'Li, Xi-Rui'
'Yang, Xiang-Yuan'
'Li, Yongxin'
'Pullarkat, Sumod A.'
'Leung, Pak-Hing'

_publ_section_title
;
 Efficient access to a designed phosphapalladacycle catalyst via
 enantioselective catalytic asymmetric hydrophosphination.
;
_journal_issue 4
_journal_name_full 'Dalton transactions (Cambridge, England : 2003)'
_journal_page_first 1311
_journal_page_last 1316
_journal_paper_doi 10.1039/c6dt04447f
_journal_volume 46
_journal_year 2017
_chemical_absolute_configuration ad
_chemical_formula_sum 'C57 H50 Cl4 O8 P2 Pd2'
_chemical_formula_weight 1279.51
_space_group_crystal_system monoclinic
_space_group_IT_number 4
_space_group_name_Hall 'P 2yb'
_space_group_name_H-M_alt 'P 1 21 1'
_symmetry_space_group_name_Hall 'P 2yb'
_symmetry_space_group_name_H-M 'P 1 21 1'
_atom_sites_solution_hydrogens geom
_audit_update_record
;
2016-09-19 deposited with the CCDC.
2016-12-27 downloaded from the CCDC.
;
_cell_angle_alpha 90
_cell_angle_beta 108.4988(6)
_cell_angle_gamma 90
_cell_formula_units_Z 2
_cell_length_a 10.97000(10)
_cell_length_b 19.8122(2)
_cell_length_c 12.56070(10)
_cell_measurement_reflns_used 9970
_cell_measurement_temperature 103.(2)
_cell_measurement_theta_max 67.0992
_cell_measurement_theta_min 3.7107
_cell_volume 2588.89(4)
_computing_cell_refinement 'SAINT V8.37A (Bruker AXS Inc., 2015)'
_computing_data_collection 'APEX3 (Bruker AXS Inc., 2015)'
_computing_data_reduction 'SAINT V8.37A (Bruker AXS Inc., 2015)'
_computing_molecular_graphics 'XP (Bruker AXS Inc., 2015)'
_computing_publication_material 'APEX3 (Bruker AXS Inc., 2015)'
_computing_structure_refinement 'SHELXL-2014/7 (Sheldrick, 2014)'
_computing_structure_solution 'XT, VERSION 2014/5'
_diffrn_ambient_temperature 103.(2)
_diffrn_detector_area_resol_mean 8.3333
_diffrn_measured_fraction_theta_full 0.978
_diffrn_measured_fraction_theta_max 0.978
_diffrn_measurement_device_type 'CCD area detector'
_diffrn_measurement_method 'phi and omega scans'
_diffrn_radiation_monochromator 'Multilayer Mirror'
_diffrn_radiation_type CuK\a
_diffrn_radiation_wavelength 1.54178
_diffrn_reflns_av_R_equivalents 0.0486
_diffrn_reflns_av_unetI/netI 0.0607
_diffrn_reflns_limit_h_max 13
_diffrn_reflns_limit_h_min -12
_diffrn_reflns_limit_k_max 23
_diffrn_reflns_limit_k_min -23
_diffrn_reflns_limit_l_max 14
_diffrn_reflns_limit_l_min -14
_diffrn_reflns_number 29310
_diffrn_reflns_theta_full 67.52
_diffrn_reflns_theta_max 67.52
_diffrn_reflns_theta_min 3.71
_diffrn_source 'Incoatec Microfocus Source'
_diffrn_source_type 'Bruker Kappa Duo APEX2'
_exptl_absorpt_coefficient_mu 8.553
_exptl_absorpt_correction_T_max 0.63
_exptl_absorpt_correction_T_min 0.42
_exptl_absorpt_correction_type multi-scan
_exptl_absorpt_process_details
;
SADABS-2014/5 - Bruker AXS area detector scaling and absorption correction
;
_exptl_crystal_colour yellow
_exptl_crystal_density_diffrn 1.641
_exptl_crystal_density_method 'not measured'
_exptl_crystal_description block
_exptl_crystal_F_000 1292
_exptl_crystal_size_max 0.160
_exptl_crystal_size_mid 0.140
_exptl_crystal_size_min 0.060
_refine_diff_density_max 0.587
_refine_diff_density_min -1.454
_refine_ls_abs_structure_details
;

Refined as an inversion twin.
;
_refine_ls_abs_structure_Flack 0.013(8)
_refine_ls_extinction_method none
_refine_ls_goodness_of_fit_ref 1.063
_refine_ls_hydrogen_treatment constr
_refine_ls_matrix_type full
_refine_ls_number_parameters 701
_refine_ls_number_reflns 8900
_refine_ls_number_restraints 200
_refine_ls_restrained_S_all 1.051
_refine_ls_R_factor_all 0.0340
_refine_ls_R_factor_gt 0.0325
_refine_ls_shift/su_max 0.000
_refine_ls_shift/su_mean 0.000
_refine_ls_structure_factor_coef Fsqd
_refine_ls_weighting_details 'w=1/[\s^2^(Fo^2^)+(0.0422P)^2^] where P=(Fo^2^+2Fc^2^)/3'
_refine_ls_weighting_scheme calc
_refine_ls_wR_factor_gt 0.0816
_refine_ls_wR_factor_ref 0.0829
_reflns_number_gt 8525
_reflns_number_total 8900
_reflns_threshold_expression 'I > 2\s(I)'
_cod_data_source_file c6dt04447f2.cif
_cod_data_source_block leung939s
_cod_depositor_comments
;
The following automatic conversions were performed:

'_exptl_absorpt_correction_type' value 'Multi-Scan' changed to
'multi-scan' according to
/usr/data/users/saulius/crontab/automatic-downloads/rss-feeds/RSC/lib/dictionaries/cif_core.dic
dictionary named 'cif_core.dic' version 2.4.2 from 2011-04-26.

Automatic conversion script
Id: cif_fix_values 4268 2015-11-12 08:31:59Z antanas 

 Adding full bibliography for 7041595--7041598.cif.
;
_cod_database_code 7041597

loop_
_space_group_symop_operation_xyz
'x, y, z'
'-x, y+1/2, -z'

loop_
_atom_site_type_symbol
_atom_site_label
_atom_site_fract_x
_atom_site_fract_y
_atom_site_fract_z
_atom_site_U_iso_or_equiv
_atom_site_adp_type
_atom_site_calc_flag
_atom_site_refinement_flags_adp
_atom_site_refinement_flags_occupancy
_atom_site_refinement_flags_posn
_atom_site_occupancy
_atom_site_disorder_assembly
_atom_site_disorder_group
C C1 0.4244(6) 0.4124(4) 0.5705(5) 0.0107(12) Uani d . . . 1.0 . .
C C2 0.5394(6) 0.4062(4) 0.5413(6) 0.0121(13) Uani d . . . 1.0 . .
H H2 0.6202 0.4062 0.5988 0.014 Uiso calc U . R 1.0 . .
C C3 0.5347(7) 0.4001(3) 0.4314(6) 0.0146(14) Uani d . . . 1.0 . .
H H3 0.6125 0.3962 0.4138 0.018 Uiso calc U . R 1.0 . .
C C4 0.4150(7) 0.3996(3) 0.3433(6) 0.0118(14) Uani d . . . 1.0 . .
C C5 0.4091(7) 0.3922(3) 0.2302(6) 0.0131(14) Uani d . . . 1.0 . .
H H5 0.4868 0.3876 0.2126 0.016 Uiso calc U . R 1.0 . .
C C6 0.2949(8) 0.3914(4) 0.1457(6) 0.0178(15) Uani d . . . 1.0 . .
H H6 0.293 0.387 0.0698 0.021 Uiso calc U . R 1.0 . .
C C7 0.1796(7) 0.3970(3) 0.1717(6) 0.0161(15) Uani d . . . 1.0 . .
H H7 0.0996 0.3961 0.1132 0.019 Uiso calc U . R 1.0 . .
C C8 0.1821(7) 0.4039(4) 0.2813(6) 0.0143(14) Uani d . . . 1.0 . .
H H8 0.1032 0.4075 0.297 0.017 Uiso calc U . R 1.0 . .
C C9 0.2985(6) 0.4058(3) 0.3712(5) 0.0099(13) Uani d . . . 1.0 . .
C C10 0.3071(6) 0.4128(4) 0.4867(5) 0.0096(12) Uani d . . . 1.0 . .
C C11 0.1866(6) 0.4165(4) 0.5211(5) 0.0097(12) Uani d . . . 1.0 . .
H H11 0.1191 0.3865 0.4713 0.012 Uiso calc U . R 1.0 . .
C C12 0.1291(7) 0.4880(3) 0.5240(6) 0.0117(13) Uani d . . . 1.0 . .
H H12 0.1812 0.511 0.5947 0.014 Uiso calc U . R 1.0 . .
C C13 0.1340(6) 0.5312(4) 0.4247(5) 0.0128(13) Uani d . . . 1.0 . .
C C14 0.0215(8) 0.5649(4) 0.2390(7) 0.0251(17) Uani d . . . 1.0 . .
H H14A 0.0449 0.6119 0.26 0.038 Uiso calc U . R 1.0 . .
H H14B -0.0651 0.5633 0.1843 0.038 Uiso calc U . R 1.0 . .
H H14C 0.0831 0.5453 0.2057 0.038 Uiso calc U . R 1.0 . .
C C15 -0.0088(7) 0.4817(4) 0.5262(6) 0.0135(14) Uani d . . . 1.0 . .
C C16 -0.1731(8) 0.5371(5) 0.5768(8) 0.031(2) Uani d . . . 1.0 . .
H H16A -0.2351 0.5255 0.5038 0.047 Uiso calc U . R 1.0 . .
H H16B -0.1935 0.5818 0.6 0.047 Uiso calc U . R 1.0 . .
H H16C -0.1777 0.5035 0.6327 0.047 Uiso calc U . R 1.0 . .
C C17 0.1361(6) 0.4081(4) 0.7426(5) 0.0100(12) Uani d . . . 1.0 . .
C C18 0.1700(7) 0.4647(3) 0.8113(6) 0.0124(13) Uani d . . . 1.0 . .
H H18 0.2455 0.4894 0.8148 0.015 Uiso calc U . R 1.0 . .
C C19 0.0922(7) 0.4854(4) 0.8755(6) 0.0147(14) Uani d . . . 1.0 . .
H H19 0.1153 0.524 0.9227 0.018 Uiso calc U . R 1.0 . .
C C20 -0.0174(7) 0.4497(4) 0.8698(6) 0.0155(14) Uani d . . . 1.0 . .
H H20 -0.0688 0.4632 0.9143 0.019 Uiso calc U . R 1.0 . .
C C21 -0.0530(7) 0.3944(3) 0.7999(6) 0.0138(14) Uani d . . . 1.0 . .
H H21 -0.1304 0.3711 0.7944 0.017 Uiso calc U . R 1.0 . .
C C22 0.0242(7) 0.3727(3) 0.7373(6) 0.0119(13) Uani d . . . 1.0 . .
H H22 0.0008 0.3338 0.691 0.014 Uiso calc U . R 1.0 . .
C C23 0.2217(6) 0.2900(3) 0.6506(6) 0.0114(13) Uani d . . . 1.0 . .
C C24 0.3077(7) 0.2495(4) 0.7308(6) 0.0140(14) Uani d . . . 1.0 . .
H H24 0.3793 0.2693 0.7857 0.017 Uiso calc U . R 1.0 . .
C C25 0.2886(7) 0.1799(4) 0.7305(6) 0.0147(14) Uani d . . . 1.0 . .
H H25 0.3449 0.1524 0.7869 0.018 Uiso calc U . R 1.0 . .
C C26 0.1871(7) 0.1512(4) 0.6477(6) 0.0157(14) Uani d . . . 1.0 . .
H H26 0.1751 0.1037 0.6468 0.019 Uiso calc U . R 1.0 . .
C C27 0.1024(7) 0.1907(4) 0.5658(7) 0.0181(15) Uani d . . . 1.0 . .
H H27 0.0336 0.1704 0.5089 0.022 Uiso calc U . R 1.0 . .
C C28 0.1193(7) 0.2609(4) 0.5677(6) 0.0154(14) Uani d . . . 1.0 . .
H H28 0.061 0.2885 0.5128 0.019 Uiso calc U . R 1.0 . .
C C29 0.4410(6) 0.5799(3) 0.9910(5) 0.0102(13) Uani d . . . 1.0 . .
C C30 0.4186(7) 0.5451(3) 1.0820(5) 0.0118(14) Uani d . . . 1.0 . .
H H30 0.4352 0.498 1.0912 0.014 Uiso calc U . R 1.0 . .
C C31 0.3728(7) 0.5794(4) 1.1568(6) 0.0139(14) Uani d . . . 1.0 . .
H H31 0.3564 0.5554 1.2163 0.017 Uiso calc U . R 1.0 . .
C C32 0.3497(6) 0.6498(3) 1.1468(6) 0.0111(13) Uani d . . . 1.0 . .
C C33 0.3142(6) 0.6862(4) 1.2291(6) 0.0127(13) Uani d . . . 1.0 . .
H H33 0.302 0.6629 1.2911 0.015 Uiso calc U . R 1.0 . .
C C34 0.2973(7) 0.7550(4) 1.2202(6) 0.0133(14) Uani d . . . 1.0 . .
H H34 0.276 0.7791 1.2772 0.016 Uiso calc U . R 1.0 . .
C C35 0.3115(7) 0.7899(4) 1.1271(6) 0.0115(14) Uani d . . . 1.0 . .
H H35 0.2989 0.8373 1.1211 0.014 Uiso calc U . R 1.0 . .
C C36 0.3438(7) 0.7552(4) 1.0446(6) 0.0133(14) Uani d . . . 1.0 . .
H H36 0.3501 0.7789 0.9808 0.016 Uiso calc U . R 1.0 . .
C C37 0.3675(6) 0.6850(3) 1.0535(6) 0.0088(13) Uani d . . . 1.0 . .
C C38 0.4115(6) 0.6479(3) 0.9743(5) 0.0088(12) Uani d . . . 1.0 . .
C C39 0.4258(6) 0.6812(3) 0.8712(5) 0.0086(13) Uani d . . . 1.0 . .
H H39 0.4495 0.7298 0.886 0.01 Uiso calc U . R 1.0 . .
C C40 0.3045(7) 0.6734(4) 0.7650(6) 0.0111(13) Uani d U . D 1.0 . .
H H40 0.307 0.6275 0.7326 0.013 Uiso calc U . R 1.0 A 1
C C41 0.180(2) 0.6795(10) 0.794(3) 0.013(3) Uani d U P D 0.67(11) B 1
C C42 -0.011(3) 0.7416(19) 0.766(4) 0.025(6) Uani d U P D 0.67(11) B 1
H H42A -0.0588 0.6994 0.7426 0.038 Uiso calc U P R 0.67(11) B 1
H H42B -0.0593 0.779 0.7206 0.038 Uiso calc U P R 0.67(11) B 1
H H42C 0.0003 0.75 0.8454 0.038 Uiso calc U P R 0.67(11) B 1
O O5 0.115(2) 0.7362(11) 0.749(3) 0.015(4) Uani d U P D 0.67(11) B 1
O O6 0.138(2) 0.6378(11) 0.843(3) 0.016(4) Uani d U P D 0.67(11) B 1
C C41A 0.176(5) 0.679(2) 0.787(8) 0.015(5) Uani d U P D 0.33(11) B 2
C C42A 0.009(4) 0.754(3) 0.792(6) 0.018(9) Uani d U P D 0.33(11) B 2
H H42D -0.0484 0.7167 0.7577 0.027 Uiso calc U P R 0.33(11) B 2
H H42E -0.0271 0.7966 0.7568 0.027 Uiso calc U P R 0.33(11) B 2
H H42F 0.0192 0.7558 0.8728 0.027 Uiso calc U P R 0.33(11) B 2
O O5A 0.136(5) 0.7430(15) 0.778(5) 0.016(5) Uani d U P D 0.33(11) B 2
O O6A 0.129(5) 0.630(2) 0.815(6) 0.025(9) Uani d U P D 0.33(11) B 2
C C43 0.3068(6) 0.7255(4) 0.6767(5) 0.0113(14) Uani d . . . 1.0 . .
C C44 0.2339(8) 0.7498(5) 0.4846(6) 0.0250(18) Uani d . . . 1.0 . .
H H44A 0.1902 0.7913 0.4945 0.037 Uiso calc U . R 1.0 . .
H H44B 0.1864 0.7289 0.4126 0.037 Uiso calc U . R 1.0 . .
H H44C 0.3214 0.7605 0.4855 0.037 Uiso calc U . R 1.0 . .
C C45 0.7081(7) 0.6692(3) 0.9397(5) 0.0117(13) Uani d . . . 1.0 . .
C C46 0.8206(7) 0.6346(4) 0.9478(6) 0.0201(15) Uani d . . . 1.0 . .
H H46 0.8168 0.5923 0.9112 0.024 Uiso calc U . R 1.0 . .
C C47 0.9401(7) 0.6620(4) 1.0098(7) 0.0233(17) Uani d . . . 1.0 . .
H H47 1.0171 0.6383 1.0151 0.028 Uiso calc U . R 1.0 . .
C C48 0.9454(7) 0.7238(4) 1.0632(6) 0.0234(17) Uani d . . . 1.0 . .
H H48 1.026 0.7424 1.1055 0.028 Uiso calc U . R 1.0 . .
C C49 0.8321(8) 0.7582(4) 1.0546(7) 0.0240(17) Uani d . . . 1.0 . .
H H49 0.8354 0.8006 1.0909 0.029 Uiso calc U . R 1.0 . .
C C50 0.7147(8) 0.7311(4) 0.9935(6) 0.0189(15) Uani d . . . 1.0 . .
H H50 0.6379 0.7549 0.9883 0.023 Uiso calc U . R 1.0 . .
C C51 0.5657(6) 0.6487(3) 0.7107(6) 0.0110(13) Uani d . . . 1.0 . .
C C52 0.5096(6) 0.6034(4) 0.6224(6) 0.0124(13) Uani d . . . 1.0 . .
H H52 0.4707 0.5631 0.6369 0.015 Uiso calc U . R 1.0 . .
C C53 0.5107(7) 0.6169(4) 0.5150(6) 0.0159(14) Uani d . . . 1.0 . .
H H53 0.4734 0.5858 0.4562 0.019 Uiso calc U . R 1.0 . .
C C54 0.5667(7) 0.6767(4) 0.4923(6) 0.0187(15) Uani d . . . 1.0 . .
H H54 0.5678 0.6858 0.4183 0.022 Uiso calc U . R 1.0 . .
C C55 0.6210(7) 0.7227(4) 0.5787(6) 0.0175(15) Uani d . . . 1.0 . .
H H55 0.6572 0.7636 0.563 0.021 Uiso calc U . R 1.0 . .
C C56 0.6219(7) 0.7090(4) 0.6862(6) 0.0156(14) Uani d . . . 1.0 . .
H H56 0.6606 0.74 0.7448 0.019 Uiso calc U . R 1.0 . .
C C57 0.7847(9) 0.4103(5) 0.2250(7) 0.0317(18) Uani d . . . 1.0 . .
H H57A 0.7273 0.3714 0.2228 0.038 Uiso calc U . R 1.0 . .
H H57B 0.8603 0.406 0.2934 0.038 Uiso calc U . R 1.0 . .
Cl Cl1 0.65053(14) 0.47114(7) 0.79258(12) 0.0106(3) Uani d . . . 1.0 . .
Cl Cl2 0.47106(14) 0.41420(8) 0.93570(11) 0.0109(3) Uani d . . . 1.0 . .
Cl Cl3 0.83605(19) 0.40818(14) 0.10556(16) 0.0359(5) Uani d . . . 1.0 . .
Cl Cl4 0.70289(19) 0.48549(10) 0.23197(18) 0.0298(4) Uani d . . . 1.0 . .
O O1 0.0238(4) 0.5267(3) 0.3383(4) 0.0169(10) Uani d . . . 1.0 . .
O O2 0.2251(5) 0.5650(3) 0.4235(5) 0.0213(11) Uani d . . . 1.0 . .
O O3 -0.0429(5) 0.5378(3) 0.5679(4) 0.0216(11) Uani d . . . 1.0 . .
O O4 -0.0775(5) 0.4333(3) 0.4933(4) 0.0202(12) Uani d . . . 1.0 . .
O O7 0.2392(5) 0.7034(3) 0.5747(4) 0.0170(10) Uani d . . . 1.0 . .
O O8 0.3581(5) 0.7798(2) 0.6966(4) 0.0175(11) Uani d . . . 1.0 . .
P P1 0.24230(15) 0.38083(8) 0.66507(13) 0.0079(3) Uani d . . . 1.0 . .
P P2 0.56051(15) 0.63274(8) 0.84999(13) 0.0082(3) Uani d . . . 1.0 . .
Pd Pd1 0.44238(4) 0.41549(2) 0.73399(3) 0.00692(12) Uani d . . . 1.0 . .
Pd Pd2 0.52872(4) 0.52874(2) 0.89688(3) 0.00723(12) Uani d . . . 1.0 . .

loop_
_atom_site_aniso_label
_atom_site_aniso_U_11
_atom_site_aniso_U_22
_atom_site_aniso_U_33
_atom_site_aniso_U_12
_atom_site_aniso_U_13
_atom_site_aniso_U_23
C1 0.008(3) 0.007(3) 0.021(3) 0.000(3) 0.009(2) -0.002(3)
C2 0.010(3) 0.013(4) 0.014(3) -0.001(3) 0.005(2) -0.006(3)
C3 0.011(3) 0.017(4) 0.021(3) 0.002(3) 0.013(3) -0.001(3)
C4 0.015(3) 0.009(3) 0.015(3) 0.000(2) 0.009(3) 0.001(2)
C5 0.014(4) 0.012(3) 0.015(3) -0.001(3) 0.008(3) -0.003(2)
C6 0.029(4) 0.014(4) 0.014(3) 0.000(3) 0.012(3) 0.000(3)
C7 0.015(3) 0.019(4) 0.014(3) -0.003(3) 0.003(3) -0.001(3)
C8 0.015(3) 0.015(4) 0.016(3) 0.001(3) 0.008(3) 0.002(3)
C9 0.010(3) 0.010(3) 0.012(3) 0.001(3) 0.007(2) 0.001(2)
C10 0.010(3) 0.006(3) 0.015(3) 0.001(3) 0.008(2) 0.000(3)
C11 0.010(3) 0.009(3) 0.012(3) -0.002(3) 0.005(2) -0.002(3)
C12 0.012(3) 0.012(3) 0.013(3) 0.004(3) 0.007(3) 0.002(2)
C13 0.016(3) 0.008(3) 0.016(3) 0.007(3) 0.008(3) 0.002(3)
C14 0.028(4) 0.029(4) 0.018(4) 0.002(3) 0.006(3) 0.012(3)
C15 0.009(3) 0.019(4) 0.012(3) 0.008(3) 0.003(3) 0.010(3)
C16 0.020(4) 0.039(5) 0.043(5) 0.015(4) 0.024(4) 0.019(4)
C17 0.007(3) 0.014(3) 0.010(3) 0.000(3) 0.003(2) 0.002(3)
C18 0.011(3) 0.013(3) 0.015(3) 0.000(3) 0.006(3) 0.003(3)
C19 0.015(4) 0.014(4) 0.016(3) 0.003(3) 0.006(3) -0.001(3)
C20 0.013(4) 0.022(4) 0.017(3) 0.005(3) 0.012(3) 0.005(3)
C21 0.009(3) 0.017(4) 0.019(3) -0.002(3) 0.009(3) 0.004(3)
C22 0.012(3) 0.012(3) 0.012(3) 0.000(3) 0.004(3) 0.001(3)
C23 0.007(3) 0.014(3) 0.018(3) -0.001(3) 0.010(3) -0.001(3)
C24 0.010(3) 0.016(4) 0.016(3) 0.000(3) 0.005(3) -0.003(3)
C25 0.017(4) 0.009(3) 0.020(4) 0.001(3) 0.009(3) 0.002(3)
C26 0.014(4) 0.011(3) 0.026(4) -0.001(3) 0.011(3) -0.002(3)
C27 0.014(4) 0.014(4) 0.027(4) -0.005(3) 0.007(3) -0.006(3)
C28 0.014(4) 0.014(3) 0.019(4) -0.002(3) 0.006(3) -0.003(3)
C29 0.007(3) 0.012(3) 0.010(3) 0.000(3) 0.000(2) -0.001(2)
C30 0.014(3) 0.010(4) 0.012(3) -0.001(2) 0.005(3) 0.002(2)
C31 0.018(4) 0.015(3) 0.012(3) -0.002(3) 0.009(3) 0.001(3)
C32 0.009(3) 0.013(3) 0.013(3) 0.001(3) 0.004(3) 0.002(3)
C33 0.012(3) 0.015(4) 0.014(3) 0.002(3) 0.007(3) 0.002(3)
C34 0.012(3) 0.016(4) 0.013(3) 0.000(3) 0.006(3) -0.006(3)
C35 0.010(3) 0.011(3) 0.014(3) 0.000(3) 0.005(3) -0.003(3)
C36 0.012(3) 0.016(4) 0.013(3) 0.004(3) 0.006(3) 0.003(3)
C37 0.005(3) 0.010(3) 0.012(3) 0.000(2) 0.004(2) 0.001(2)
C38 0.007(3) 0.011(3) 0.010(3) -0.002(2) 0.003(2) 0.002(2)
C39 0.008(3) 0.009(3) 0.010(3) -0.001(2) 0.005(2) 0.001(2)
C40 0.011(3) 0.012(3) 0.012(3) -0.001(2) 0.006(3) 0.000(3)
C41 0.011(5) 0.016(5) 0.011(7) 0.001(4) 0.004(4) 0.001(4)
C42 0.014(7) 0.030(11) 0.036(14) 0.012(7) 0.014(8) 0.006(9)
O5 0.009(5) 0.019(5) 0.017(8) 0.009(4) 0.005(5) 0.006(5)
O6 0.015(5) 0.016(5) 0.018(9) 0.003(4) 0.007(6) 0.004(5)
C41A 0.011(7) 0.021(8) 0.016(12) -0.003(6) 0.008(7) 0.000(7)
C42A 0.008(11) 0.024(16) 0.03(2) -0.003(10) 0.011(12) 0.001(13)
O5A 0.013(9) 0.022(7) 0.020(12) 0.001(6) 0.014(8) 0.003(7)
O6A 0.021(11) 0.026(10) 0.03(2) -0.009(8) 0.015(13) 0.003(10)
C43 0.005(3) 0.019(4) 0.012(3) 0.005(3) 0.005(2) 0.004(3)
C44 0.020(4) 0.045(5) 0.012(4) 0.004(4) 0.008(3) 0.011(3)
C45 0.011(3) 0.015(3) 0.009(3) -0.002(3) 0.004(3) 0.004(3)
C46 0.019(4) 0.015(4) 0.023(4) 0.000(3) 0.002(3) -0.001(3)
C47 0.008(4) 0.033(5) 0.028(4) 0.000(3) 0.004(3) 0.008(3)
C48 0.014(4) 0.033(4) 0.018(4) -0.013(3) -0.002(3) 0.000(3)
C49 0.021(4) 0.028(4) 0.019(4) -0.009(3) 0.001(3) -0.007(3)
C50 0.020(4) 0.020(4) 0.015(3) -0.001(3) 0.003(3) -0.008(3)
C51 0.009(3) 0.012(3) 0.013(3) 0.005(3) 0.006(3) 0.002(3)
C52 0.008(3) 0.018(3) 0.013(3) 0.000(3) 0.004(3) 0.000(3)
C53 0.015(4) 0.022(4) 0.011(3) 0.002(3) 0.005(3) 0.000(3)
C54 0.015(4) 0.030(4) 0.013(3) 0.004(3) 0.007(3) 0.005(3)
C55 0.017(4) 0.019(4) 0.022(4) 0.000(3) 0.014(3) 0.006(3)
C56 0.016(4) 0.016(4) 0.017(4) -0.001(3) 0.008(3) -0.001(3)
C57 0.039(5) 0.030(4) 0.034(4) 0.004(4) 0.022(4) 0.005(4)
Cl1 0.0070(7) 0.0117(7) 0.0144(7) -0.0001(6) 0.0054(5) -0.0022(6)
Cl2 0.0131(7) 0.0102(7) 0.0109(6) 0.0000(6) 0.0061(5) 0.0013(6)
Cl3 0.0278(10) 0.0552(14) 0.0257(9) -0.0074(10) 0.0098(8) -0.0113(10)
Cl4 0.0205(10) 0.0265(10) 0.0401(11) -0.0008(8) 0.0064(8) -0.0049(8)
O1 0.016(2) 0.021(2) 0.014(2) 0.001(2) 0.0052(18) 0.007(2)
O2 0.019(3) 0.019(3) 0.026(3) -0.004(2) 0.008(2) 0.005(2)
O3 0.017(3) 0.025(3) 0.028(3) 0.011(2) 0.015(2) 0.008(2)
O4 0.012(3) 0.027(3) 0.022(3) -0.002(2) 0.007(2) 0.005(2)
O7 0.014(2) 0.029(3) 0.008(2) 0.002(2) 0.0029(19) 0.001(2)
O8 0.018(3) 0.015(3) 0.019(3) -0.002(2) 0.006(2) 0.007(2)
P1 0.0058(8) 0.0096(8) 0.0092(8) -0.0007(6) 0.0038(6) -0.0002(6)
P2 0.0078(8) 0.0090(8) 0.0089(8) -0.0005(6) 0.0042(6) 0.0001(6)
Pd1 0.0051(2) 0.0083(2) 0.0086(2) -0.00025(17) 0.00384(16) -0.00073(17)
Pd2 0.0069(2) 0.0070(2) 0.0090(2) 0.00005(17) 0.00436(16) -0.00011(17)

loop_
_atom_type_symbol
_atom_type_description
_atom_type_scat_dispersion_real
_atom_type_scat_dispersion_imag
_atom_type_scat_source
C C 0.0181 0.0091 'International Tables Vol C Tables 4.2.6.8 and 6.1.1.4'
H H 0.0000 0.0000 'International Tables Vol C Tables 4.2.6.8 and 6.1.1.4'
O O 0.0492 0.0322 'International Tables Vol C Tables 4.2.6.8 and 6.1.1.4'
P P 0.2955 0.4335 'International Tables Vol C Tables 4.2.6.8 and 6.1.1.4'
Cl Cl 0.3639 0.7018 'International Tables Vol C Tables 4.2.6.8 and 6.1.1.4'
Pd Pd 0.1215 3.9337 'International Tables Vol C Tables 4.2.6.8 and 6.1.1.4'

loop_
_geom_angle_atom_site_label_1
_geom_angle_atom_site_label_2
_geom_angle_atom_site_label_3
_geom_angle
C10 C1 C2 119.4(6)
C10 C1 Pd1 123.2(4)
C2 C1 Pd1 117.3(5)
C3 C2 C1 120.9(6)
C2 C3 C4 120.9(6)
C5 C4 C3 121.3(6)
C5 C4 C9 119.8(6)
C3 C4 C9 118.9(6)
C6 C5 C4 121.6(7)
C5 C6 C7 119.3(7)
C8 C7 C6 120.5(7)
C7 C8 C9 121.9(6)
C8 C9 C10 124.4(6)
C8 C9 C4 116.9(6)
C10 C9 C4 118.7(6)
C1 C10 C9 121.2(5)
C1 C10 C11 117.9(5)
C9 C10 C11 120.7(5)
C10 C11 C12 116.6(6)
C10 C11 P1 102.2(4)
C12 C11 P1 109.6(4)
C13 C12 C15 110.7(5)
C13 C12 C11 111.8(5)
C15 C12 C11 109.7(5)
O2 C13 O1 124.2(6)
O2 C13 C12 124.4(6)
O1 C13 C12 111.4(6)
O4 C15 O3 125.1(6)
O4 C15 C12 124.9(6)
O3 C15 C12 110.0(6)
C18 C17 C22 119.5(6)
C18 C17 P1 118.6(5)
C22 C17 P1 121.8(5)
C17 C18 C19 119.8(6)
C20 C19 C18 119.9(7)
C19 C20 C21 120.5(6)
C20 C21 C22 120.2(6)
C21 C22 C17 120.0(6)
C28 C23 C24 120.2(6)
C28 C23 P1 122.1(6)
C24 C23 P1 117.6(5)
C25 C24 C23 120.0(7)
C26 C25 C24 119.6(7)
C25 C26 C27 121.1(7)
C26 C27 C28 119.5(7)
C23 C28 C27 119.6(7)
C38 C29 C30 120.0(6)
C38 C29 Pd2 122.2(5)
C30 C29 Pd2 117.7(5)
C31 C30 C29 120.2(6)
C30 C31 C32 121.3(6)
C33 C32 C31 121.3(6)
C33 C32 C37 119.6(6)
C31 C32 C37 119.0(6)
C34 C33 C32 120.5(6)
C33 C34 C35 120.4(6)
C36 C35 C34 120.1(6)
C35 C36 C37 121.0(6)
C36 C37 C32 118.3(6)
C36 C37 C38 122.8(6)
C32 C37 C38 118.8(6)
C29 C38 C37 120.4(6)
C29 C38 C39 118.2(6)
C37 C38 C39 121.4(6)
C38 C39 C40 113.4(5)
C38 C39 P2 101.7(4)
C40 C39 P2 109.1(4)
C41A C40 C43 108.(2)
C43 C40 C41 109.9(10)
C41A C40 C39 115.(4)
C43 C40 C39 110.3(5)
C41 C40 C39 112.0(17)
O6 C41 O5 123.3(15)
O6 C41 C40 125.4(16)
O5 C41 C40 111.1(14)
C41 O5 C42 113.4(14)
O6A C41A O5A 129.(3)
O6A C41A C40 120.(3)
O5A C41A C40 111.(2)
C41A O5A C42A 115.(3)
O8 C43 O7 125.0(6)
O8 C43 C40 124.8(6)
O7 C43 C40 110.1(6)
C46 C45 C50 119.4(7)
C46 C45 P2 116.7(5)
C50 C45 P2 123.7(6)
C45 C46 C47 120.1(7)
C48 C47 C46 119.8(7)
C47 C48 C49 119.7(7)
C50 C49 C48 120.3(8)
C49 C50 C45 120.6(7)
C52 C51 C56 118.5(6)
C52 C51 P2 120.9(5)
C56 C51 P2 120.6(5)
C53 C52 C51 120.6(7)
C52 C53 C54 120.2(7)
C55 C54 C53 119.9(7)
C56 C55 C54 120.1(7)
C55 C56 C51 120.7(7)
Cl4 C57 Cl3 111.7(5)
Pd1 Cl1 Pd2 75.64(4)
Pd2 Cl2 Pd1 74.98(4)
C13 O1 C14 115.1(6)
C15 O3 C16 115.0(7)
C43 O7 C44 114.6(6)
C23 P1 C17 105.5(3)
C23 P1 C11 106.7(3)
C17 P1 C11 109.8(3)
C23 P1 Pd1 115.2(2)
C17 P1 Pd1 115.1(2)
C11 P1 Pd1 104.1(2)
C51 P2 C45 103.8(3)
C51 P2 C39 108.8(3)
C45 P2 C39 107.5(3)
C51 P2 Pd2 118.8(2)
C45 P2 Pd2 113.3(2)
C39 P2 Pd2 104.2(2)
C1 Pd1 P1 79.93(18)
C1 Pd1 Cl1 95.85(18)
P1 Pd1 Cl1 170.35(6)
C1 Pd1 Cl2 177.2(2)
P1 Pd1 Cl2 100.86(5)
Cl1 Pd1 Cl2 83.78(5)
C1 Pd1 Pd2 129.3(2)
P1 Pd1 Pd2 124.43(4)
Cl1 Pd1 Pd2 52.21(4)
Cl2 Pd1 Pd2 52.42(4)
C29 Pd2 P2 80.3(2)
C29 Pd2 Cl1 175.41(19)
P2 Pd2 Cl1 97.72(6)
C29 Pd2 Cl2 98.5(2)
P2 Pd2 Cl2 174.15(6)
Cl1 Pd2 Cl2 83.86(5)
C29 Pd2 Pd1 132.32(19)
P2 Pd2 Pd1 124.32(4)
Cl1 Pd2 Pd1 52.15(4)
Cl2 Pd2 Pd1 52.60(3)

loop_
_geom_bond_atom_site_label_1
_geom_bond_atom_site_label_2
_geom_bond_distance
C1 C10 1.380(9)
C1 C2 1.427(9)
C1 Pd1 2.001(6)
C2 C3 1.370(10)
C3 C4 1.424(11)
C4 C5 1.409(10)
C4 C9 1.433(9)
C5 C6 1.362(11)
C6 C7 1.408(11)
C7 C8 1.374(11)
C8 C9 1.411(10)
C9 C10 1.430(9)
C10 C11 1.518(8)
C11 C12 1.555(10)
C11 P1 1.855(6)
C12 C13 1.527(9)
C12 C15 1.527(9)
C13 O2 1.206(9)
C13 O1 1.348(8)
C14 O1 1.452(9)
C15 O4 1.209(9)
C15 O3 1.332(9)
C16 O3 1.468(9)
C17 C18 1.393(10)
C17 C22 1.396(10)
C17 P1 1.822(6)
C18 C19 1.409(10)
C19 C20 1.377(11)
C20 C21 1.381(11)
C21 C22 1.394(10)
C23 C28 1.391(10)
C23 C24 1.396(10)
C23 P1 1.816(7)
C24 C25 1.393(11)
C25 C26 1.382(11)
C26 C27 1.388(11)
C27 C28 1.402(11)
C29 C38 1.387(10)
C29 C30 1.421(9)
C29 Pd2 2.017(7)
C30 C31 1.378(10)
C31 C32 1.416(10)
C32 C33 1.413(10)
C32 C37 1.429(10)
C33 C34 1.376(10)
C34 C35 1.410(10)
C35 C36 1.380(10)
C36 C37 1.413(10)
C37 C38 1.436(10)
C38 C39 1.506(9)
C39 C40 1.564(9)
C39 P2 1.851(6)
C40 C41A 1.52(2)
C40 C43 1.523(9)
C40 C41 1.528(13)
C41 O6 1.206(15)
C41 O5 1.348(17)
C42 O5 1.470(14)
C41A O6A 1.20(2)
C41A O5A 1.33(2)
C42A O5A 1.47(2)
C43 O8 1.202(9)
C43 O7 1.334(9)
C44 O7 1.444(9)
C45 C46 1.388(11)
C45 C50 1.390(10)
C45 P2 1.804(7)
C46 C47 1.403(11)
C47 C48 1.389(13)
C48 C49 1.392(12)
C49 C50 1.381(11)
C51 C52 1.408(10)
C51 C56 1.421(10)
C51 P2 1.797(7)
C52 C53 1.379(10)
C53 C54 1.404(11)
C54 C55 1.398(11)
C55 C56 1.375(11)
C57 Cl4 1.755(10)
C57 Cl3 1.763(8)
Cl1 Pd1 2.4300(15)
Cl1 Pd2 2.4322(15)
Cl2 Pd2 2.4461(17)
Cl2 Pd1 2.4521(14)
P1 Pd1 2.1983(16)
P2 Pd2 2.2008(17)
Pd1 Pd2 2.9813(6)
